data_9013192
loop_
_publ_author_name
'Demartin, F.'
'Gramaccioli, C. M.'
'Campostrini, I.'
'Orlandi, P.'

_publ_section_title
;
 Demicheleite, BiSBr, a new mineral from La Fossa crater, Vulcano,
 Aeolian Islands, Italy
;
_journal_name_full 'American Mineralogist'
_journal_page_first 1603
_journal_page_last 1607
_journal_paper_doi 10.2138/am.2008.2883
_journal_volume 93
_journal_year 2008
_chemical_compound_source 'La Fossa crater, Vulcano, Aeolian Islands, Italy'
_chemical_formula_sum 'Bi0.99 Br0.67 Cl0.35 I0.02 S0.97'
_chemical_name_mineral Demicheleite-(Br)
_space_group_IT_number 62
_symmetry_space_group_name_Hall '-P 2c 2n'
_symmetry_space_group_name_H-M 'P n a m'
_cell_angle_alpha 90
_cell_angle_beta 90
_cell_angle_gamma 90
_cell_length_a 8.0424
_cell_length_b 9.8511
_cell_length_c 4.0328
_cell_formula_units_Z 4
_cell_volume 319.505
_database_code_amcsd 0004679
_exptl_crystal_density_diffrn 6.371
_cod_original_formula_sum 'Bi.99 S.97 Br.67 Cl.35 I.02'
_cod_database_code 9013192

loop_
_space_group_symop_operation_xyz
x,y,z
x,y,1/2-z
-x,-y,1/2+z
1/2-x,1/2+y,1/2+z
1/2+x,1/2-y,1/2-z
1/2+x,1/2-y,z
1/2-x,1/2+y,-z
-x,-y,-z

loop_
_atom_site_aniso_label
_atom_site_aniso_U_11
_atom_site_aniso_U_22
_atom_site_aniso_U_33
_atom_site_aniso_U_12
_atom_site_aniso_U_13
_atom_site_aniso_U_23
Bi 0.01910 0.01880 0.01890 -0.00300 0.00000 0.00000
S 0.01390 0.01700 0.01630 0.00150 0.00000 0.00000
Br 0.02190 0.02410 0.02110 -0.00260 0.00000 0.00000
Cl 0.02190 0.02410 0.02110 -0.00260 0.00000 0.00000
I 0.02190 0.02410 0.02110 -0.00260 0.00000 0.00000

loop_
_atom_site_label
_atom_site_fract_x
_atom_site_fract_y
_atom_site_fract_z
_atom_site_occupancy
_atom_site_U_iso_or_equiv
Bi 0.13741 0.13177 0.25000 0.99000 0.01890
S 0.83030 0.05160 0.25000 0.97000 0.01570
Br 0.51330 0.82220 0.25000 0.67000 0.02240
Cl 0.51330 0.82220 0.25000 0.35000 0.02240
I 0.51330 0.82220 0.25000 0.02000 0.02240

loop_
_cod_related_entry_id
_cod_related_entry_database
_cod_related_entry_code
1 AMCSD 0004679
